data_9012654
loop_
_publ_author_name
'Pushcharovsky, D. Y.'
'Pekov, I. V.'
'Pasero, M.'
'Gobechiya, E. R.'
'Merlino, S.'
'Zubkova, N. V.'

_publ_section_title
;Crystal structure of cation-deficient calciohilairite and possible mechanisms
 of decationization in mixed-framework minerals Locality: Lovozero massif,
 Kola Peninsula, Russia
;
_journal_name_full 'Crystallography Reports'
_journal_page_first 748
_journal_page_last 752
_journal_paper_doi 10.1134/1.1509388
_journal_volume 47
_journal_year 2002
_chemical_compound_source 'Lovozero massif, Kola Peninsula, Russia'
_chemical_formula_sum 'Ca0.333 H4 Na0.333 O11 Si3 Zr'
_chemical_name_mineral Calciohilairite
_space_group_IT_number 155
_symmetry_space_group_name_Hall 'R 3 2"'
_symmetry_space_group_name_H-M 'R 3 2 :H'
_cell_angle_alpha 90
_cell_angle_beta 90
_cell_angle_gamma 120
_cell_length_a 10.498
_cell_length_b 10.498
_cell_length_c 7.975
_cell_volume 761.157
_database_code_amcsd 0012381
_exptl_crystal_density_diffrn 2.464
_cod_original_sg_symbol_H-M 'R 3 2'
_cod_original_formula_sum 'Ca.333 Na.333 O11 H4 Zr Si3'
_cod_database_code 9012654

loop_
_space_group_symop_operation_xyz
x,y,z
2/3+x,1/3+y,1/3+z
1/3+x,2/3+y,2/3+z
-x,-x+y,-z
2/3-x,1/3-x+y,1/3-z
1/3-x,2/3-x+y,2/3-z
y,x,-z
2/3+y,1/3+x,1/3-z
1/3+y,2/3+x,2/3-z
x-y,-y,-z
2/3+x-y,1/3-y,1/3-z
1/3+x-y,2/3-y,2/3-z
-y,x-y,z
2/3-y,1/3+x-y,1/3+z
1/3-y,2/3+x-y,2/3+z
-x+y,-x,z
2/3-x+y,1/3-x,1/3+z
1/3-x+y,2/3-x,2/3+z

loop_
_atom_site_label
_atom_site_fract_x
_atom_site_fract_y
_atom_site_fract_z
_atom_site_occupancy
_atom_site_U_iso_or_equiv
_atom_site_type_symbol
_atom_site_attached_hydrogens
CaA1 0.00000 0.00000 0.61500 0.16667 0.09600 Ca 0
NaA1 0.00000 0.00000 0.61500 0.16667 0.09600 Na 0
WatA2 0.00000 0.20100 0.50000 0.66667 0.14800 O 2
H3OA2 0.00000 0.20100 0.50000 0.33333 0.14800 H 0
Zr 0.00000 0.00000 0.00000 1.00000 0.01610 Zr 0
Si 0.41410 0.41410 0.50000 1.00000 0.01900 Si 0
O1 0.09510 0.18600 0.84880 1.00000 0.02550 O 0
O2 0.64750 0.00000 0.00000 1.00000 0.03800 O 0

loop_
_cod_changelog_entry_id
_cod_changelog_entry_author
_cod_changelog_entry_date
_cod_changelog_entry_text
1
;cod-tools version 3.8.0
Id: cif_guess_AMCSD_atom_types 9581 2023-05-17 12:35:41Z saulius
;
2023-05-23T09:21:43+03:00
;Derived atom types and hydrogen counts
from atom names that follow the AMCSD naming convention
(Wat == water, O-H == hydroxyl).
;

loop_
_cod_related_entry_id
_cod_related_entry_database
_cod_related_entry_code
1 AMCSD 0012381

_cell_formula_units_Z 3
